data_8105831
loop_
_publ_author_name
'Xi-Shi, Tai'
'Li-Hua, Wang'
'Li-Li, Liu'
'Xiao-Jing, Zhou'

_publ_section_title
;
 The crystal structure of
 (E)-N&#x2032;-((2-hydroxynaphthalen-1-yl)methylene)-2-phenylacetohydrazide,
 C19H16O2N2
;
_journal_issue 4
_journal_name_full 'Zeitschrift f\"ur Kristallographie - New Crystal Structures'
_journal_page_first 723
_journal_page_last 724
_journal_paper_doi 10.1515/ncrs-2019-0074
_journal_volume 234
_journal_year 2019
_chemical_formula_moiety 'C19 H16 N2 O2'
_chemical_formula_sum 'C19 H16 N2 O2'
_chemical_formula_weight 304.34
_space_group_crystal_system orthorhombic
_space_group_IT_number 61
_space_group_name_Hall '-P 2ac 2ab'
_space_group_name_H-M_alt 'P b c a'
_atom_sites_solution_hydrogens geom
_atom_sites_solution_primary dual
_cell_angle_alpha 90
_cell_angle_beta 90
_cell_angle_gamma 90
_cell_formula_units_Z 8
_cell_length_a 12.200(2)
_cell_length_b 9.5800(19)
_cell_length_c 25.060(5)
_cell_measurement_reflns_used 7192
_cell_measurement_temperature 293(2)
_cell_measurement_theta_max 26.01
_cell_measurement_theta_min 1.40
_cell_volume 2928.9(10)
_computing_molecular_graphics 'Olex2 (Dolomanov et al., 2009)'
_computing_publication_material 'Olex2 (Dolomanov et al., 2009)'
_computing_structure_refinement 'ShelXL (Sheldrick, 2015)'
_computing_structure_solution 'ShelXT (Sheldrick, 2015)'
_diffrn_ambient_temperature 293.15
_diffrn_measured_fraction_theta_full 0.998
_diffrn_measured_fraction_theta_max 0.996
_diffrn_measurement_device_type 'Bruker P4'
_diffrn_measurement_method '\w scans'
_diffrn_radiation_monochromator graphite
_diffrn_radiation_type MoK\a
_diffrn_radiation_wavelength 0.71073
_diffrn_reflns_av_R_equivalents 0.1786
_diffrn_reflns_av_unetI/netI 0.6329
_diffrn_reflns_Laue_measured_fraction_full 0.998
_diffrn_reflns_Laue_measured_fraction_max 0.996
_diffrn_reflns_limit_h_max 15
_diffrn_reflns_limit_h_min -15
_diffrn_reflns_limit_k_max 12
_diffrn_reflns_limit_k_min -11
_diffrn_reflns_limit_l_max 32
_diffrn_reflns_limit_l_min -32
_diffrn_reflns_number 23983
_diffrn_reflns_point_group_measured_fraction_full 0.998
_diffrn_reflns_point_group_measured_fraction_max 0.996
_diffrn_reflns_theta_full 25.242
_diffrn_reflns_theta_max 27.525
_diffrn_reflns_theta_min 3.155
_exptl_absorpt_coefficient_mu 0.091
_exptl_absorpt_correction_type none
_exptl_crystal_colour colourless
_exptl_crystal_colour_primary colourless
_exptl_crystal_density_diffrn 1.380
_exptl_crystal_description block
_exptl_crystal_F_000 1280
_exptl_crystal_size_max 0.05
_exptl_crystal_size_mid 0.04
_exptl_crystal_size_min 0.03
_refine_diff_density_max 0.461
_refine_diff_density_min -0.426
_refine_diff_density_rms 0.073
_refine_ls_extinction_coef .
_refine_ls_extinction_method none
_refine_ls_goodness_of_fit_ref 1.187
_refine_ls_hydrogen_treatment constr
_refine_ls_matrix_type full
_refine_ls_number_parameters 197
_refine_ls_number_reflns 3364
_refine_ls_number_restraints 0
_refine_ls_restrained_S_all 1.187
_refine_ls_R_factor_all 0.1201
_refine_ls_R_factor_gt 0.0818
_refine_ls_shift/su_max 0.000
_refine_ls_shift/su_mean 0.000
_refine_ls_structure_factor_coef Fsqd
_refine_ls_weighting_details 'w=1/[\s^2^(Fo^2^)+(0.0913P)^2^] where P=(Fo^2^+2Fc^2^)/3'
_refine_ls_weighting_scheme calc
_refine_ls_wR_factor_gt 0.2172
_refine_ls_wR_factor_ref 0.2438
_reflns_Friedel_coverage 0.000
_reflns_Friedel_fraction_full .
_reflns_Friedel_fraction_max .
_reflns_number_gt 1818
_reflns_number_total 3364
_reflns_threshold_expression 'I > 2\s(I)'
_cod_data_source_file suppl_ncrs-2019-0074_suppl.cif
_cod_data_source_block 2
_cod_database_code 8105831
_shelx_space_group_comment
;
The symmetry employed for this shelxl refinement is uniquely defined
by the following loop, which should always be used as a source of
symmetry information in preference to the above space-group names.
They are only intended as comments.
;
_shelx_estimated_absorpt_t_max 0.997
_shelx_estimated_absorpt_t_min 0.995
_olex2_refinement_description
;
1. Fixed Uiso
 At 1.2 times of:
  All C(H) groups, All C(H,H) groups, All N(H) groups
 At 1.5 times of:
  All O(H) groups
2.a Secondary CH2 refined with riding coordinates:
 C13(H13A,H13B)
2.b Aromatic/amide H refined with riding coordinates:
 N2(H2), C2(H2A), C3(H3), C5(H5), C6(H6), C7(H7), C8(H8), C11(H11), C19(H19),
 C18(H18), C17(H17), C16(H16), C15(H15)
2.c Fitted hexagon refined as free rotating group:
 C14(C19,C18,C17,C16,C15)
2.d Idealised tetrahedral OH refined as rotating group:
 O1(H1)
;
_olex2_submission_special_instructions 'No special instructions were received'

loop_
_space_group_symop_operation_xyz
'x, y, z'
'-x+1/2, -y, z+1/2'
'-x, y+1/2, -z+1/2'
'x+1/2, -y+1/2, -z'
'-x, -y, -z'
'x-1/2, y, -z-1/2'
'x, -y-1/2, z-1/2'
'-x-1/2, y-1/2, z'

loop_
_atom_site_label
_atom_site_type_symbol
_atom_site_fract_x
_atom_site_fract_y
_atom_site_fract_z
_atom_site_U_iso_or_equiv
_atom_site_adp_type
_atom_site_occupancy
_atom_site_site_symmetry_order
_atom_site_calc_flag
_atom_site_refinement_flags_posn
_atom_site_refinement_flags_adp
_atom_site_refinement_flags_occupancy
_atom_site_disorder_assembly
_atom_site_disorder_group
C1 C 0.4166(2) 0.2237(3) 0.49655(10) 0.0514(7) Uani 1 1 d . . . . .
C2 C 0.4774(3) 0.1906(3) 0.45250(12) 0.0666(9) Uani 1 1 d . . . . .
H2A H 0.506981 0.101722 0.448749 0.080 Uiso 1 1 calc R . . . .
C3 C 0.4938(3) 0.2864(3) 0.41522(12) 0.0657(9) Uani 1 1 d . . . . .
H3 H 0.536683 0.263587 0.385796 0.079 Uiso 1 1 calc R . . . .
C4 C 0.4494(2) 0.4193(3) 0.41848(11) 0.0510(7) Uani 1 1 d . . . . .
C5 C 0.4660(3) 0.5184(3) 0.37983(11) 0.0596(8) Uani 1 1 d . . . . .
H5 H 0.507412 0.495380 0.349928 0.072 Uiso 1 1 calc R . . . .
C6 C 0.4249(3) 0.6462(4) 0.38383(12) 0.0657(9) Uani 1 1 d . . . . .
H6 H 0.438985 0.711840 0.357370 0.079 Uiso 1 1 calc R . . . .
C7 C 0.3621(3) 0.6810(3) 0.42668(12) 0.0639(9) Uani 1 1 d . . . . .
H7 H 0.332185 0.770121 0.429137 0.077 Uiso 1 1 calc R . . . .
C8 C 0.3432(2) 0.5884(3) 0.46498(12) 0.0557(7) Uani 1 1 d . . . . .
H8 H 0.300000 0.613910 0.493949 0.067 Uiso 1 1 calc R . . . .
C9 C 0.3866(2) 0.4538(3) 0.46295(10) 0.0462(7) Uani 1 1 d . . . . .
C10 C 0.3715(2) 0.3534(3) 0.50285(10) 0.0449(6) Uani 1 1 d . . . . .
C11 C 0.3190(2) 0.3887(3) 0.55090(10) 0.0466(7) Uani 1 1 d . . . . .
H11 H 0.297038 0.480152 0.557239 0.056 Uiso 1 1 calc R . . . .
C12 C 0.2567(2) 0.2391(3) 0.66970(10) 0.0464(7) Uani 1 1 d . . . . .
C13 C 0.2378(3) 0.2949(3) 0.72337(11) 0.0622(9) Uani 1 1 d . . . . .
H13A H 0.307655 0.317613 0.739642 0.075 Uiso 1 1 calc R . . . .
H13B H 0.195427 0.380355 0.720729 0.075 Uiso 1 1 calc R . . . .
C14 C 0.18010(15) 0.19688(18) 0.75692(7) 0.0516(7) Uani 1 1 d . . . . .
C15 C 0.23570(14) 0.1292(2) 0.79784(8) 0.0645(9) Uani 1 1 d G . . . .
H15 H 0.309534 0.147821 0.803718 0.077 Uiso 1 1 calc R . . . .
C16 C 0.1810(2) 0.0336(2) 0.82996(7) 0.0776(10) Uani 1 1 d G . . . .
H16 H 0.218165 -0.011662 0.857337 0.093 Uiso 1 1 calc R . . . .
C17 C 0.0706(2) 0.0058(2) 0.82117(8) 0.0826(11) Uani 1 1 d G . . . .
H17 H 0.033988 -0.058156 0.842666 0.099 Uiso 1 1 calc R . . . .
C18 C 0.01501(15) 0.0735(2) 0.78026(9) 0.0795(11) Uani 1 1 d G . . . .
H18 H -0.058821 0.054832 0.774377 0.095 Uiso 1 1 calc R . . . .
C19 C 0.06975(16) 0.1690(2) 0.74813(7) 0.0646(8) Uani 1 1 d G . . . .
H19 H 0.032546 0.214316 0.720758 0.078 Uiso 1 1 calc R . . . .
N1 N 0.30196(19) 0.2962(2) 0.58497(9) 0.0490(6) Uani 1 1 d . . . . .
N2 N 0.26516(19) 0.3356(2) 0.63278(9) 0.0503(6) Uani 1 1 d . . . . .
H2 H 0.247694 0.421001 0.639162 0.060 Uiso 1 1 calc R . . . .
O1 O 0.40632(19) 0.12283(18) 0.53182(8) 0.0629(6) Uani 1 1 d . . . . .
H1 H 0.370352 0.150874 0.557298 0.094 Uiso 1 1 calc GR . . . .
O2 O 0.26722(19) 0.11699(18) 0.66072(8) 0.0626(6) Uani 1 1 d . . . . .

loop_
_atom_site_aniso_label
_atom_site_aniso_U_11
_atom_site_aniso_U_22
_atom_site_aniso_U_33
_atom_site_aniso_U_23
_atom_site_aniso_U_13
_atom_site_aniso_U_12
O1 0.0893(16) 0.0384(11) 0.0611(13) 0.0047(9) 0.0098(11) 0.0083(9)
O2 0.1020(18) 0.0315(10) 0.0544(12) -0.0023(9) 0.0058(11) -0.0024(9)
N1 0.0613(15) 0.0420(12) 0.0437(12) -0.0023(10) 0.0034(10) -0.0013(10)
N2 0.0709(16) 0.0327(11) 0.0472(13) -0.0029(10) 0.0098(11) 0.0022(10)
C1 0.0639(18) 0.0389(15) 0.0516(16) 0.0021(12) -0.0011(13) -0.0001(13)
C2 0.089(2) 0.0468(17) 0.0637(19) -0.0042(15) 0.0126(17) 0.0094(15)
C3 0.083(2) 0.0601(19) 0.0542(17) -0.0109(16) 0.0129(16) 0.0032(16)
C4 0.0554(17) 0.0522(16) 0.0455(14) -0.0055(13) 0.0013(12) -0.0028(13)
C5 0.072(2) 0.064(2) 0.0432(15) 0.0009(14) 0.0012(13) -0.0072(16)
C6 0.077(2) 0.066(2) 0.0535(17) 0.0126(15) -0.0007(16) -0.0091(17)
C7 0.075(2) 0.0548(18) 0.0616(19) 0.0153(15) -0.0009(15) 0.0085(15)
C8 0.0652(19) 0.0492(16) 0.0527(16) 0.0059(13) 0.0054(14) 0.0090(14)
C9 0.0506(16) 0.0425(14) 0.0456(14) -0.0011(12) -0.0030(11) -0.0028(11)
C10 0.0505(16) 0.0394(13) 0.0449(14) -0.0041(12) -0.0009(11) -0.0012(11)
C11 0.0551(16) 0.0382(14) 0.0464(15) 0.0000(12) -0.0019(12) 0.0011(11)
C12 0.0603(17) 0.0346(14) 0.0443(14) -0.0045(12) 0.0010(12) -0.0025(11)
C13 0.096(2) 0.0446(16) 0.0463(16) -0.0087(13) 0.0067(14) -0.0108(15)
C14 0.073(2) 0.0399(14) 0.0421(15) -0.0061(12) 0.0038(13) 0.0029(13)
C19 0.077(2) 0.0594(19) 0.0573(18) -0.0007(14) -0.0048(16) -0.0030(16)
C18 0.086(3) 0.079(2) 0.074(2) -0.0098(19) 0.0076(19) -0.024(2)
C17 0.127(4) 0.056(2) 0.065(2) 0.0022(16) 0.021(2) -0.008(2)
C16 0.119(3) 0.064(2) 0.0500(18) 0.0092(16) 0.0080(19) 0.020(2)
C15 0.069(2) 0.070(2) 0.0544(18) -0.0048(16) -0.0009(15) 0.0112(16)

loop_
_atom_type_symbol
_atom_type_description
_atom_type_scat_dispersion_real
_atom_type_scat_dispersion_imag
_atom_type_scat_source
C C 0.0033 0.0016 'International Tables Vol C Tables 4.2.6.8 and 6.1.1.4'
H H 0.0000 0.0000 'International Tables Vol C Tables 4.2.6.8 and 6.1.1.4'
N N 0.0061 0.0033 'International Tables Vol C Tables 4.2.6.8 and 6.1.1.4'
O O 0.0106 0.0060 'International Tables Vol C Tables 4.2.6.8 and 6.1.1.4'

loop_
_geom_angle_atom_site_label_1
_geom_angle_atom_site_label_2
_geom_angle_atom_site_label_3
_geom_angle
_geom_angle_site_symmetry_1
_geom_angle_site_symmetry_3
C1 O1 H1 109.5 . .
C11 N1 N2 118.0(2) . .
N1 N2 H2 121.3 . .
C12 N2 N1 117.4(2) . .
C12 N2 H2 121.3 . .
O1 C1 C2 115.1(2) . .
O1 C1 C10 123.5(2) . .
C2 C1 C10 121.4(3) . .
C1 C2 H2A 120.3 . .
C3 C2 C1 119.4(3) . .
C3 C2 H2A 120.3 . .
C2 C3 H3 118.8 . .
C2 C3 C4 122.4(3) . .
C4 C3 H3 118.8 . .
C5 C4 C3 122.4(3) . .
C5 C4 C9 118.9(3) . .
C9 C4 C3 118.7(3) . .
C4 C5 H5 119.0 . .
C6 C5 C4 122.0(3) . .
C6 C5 H5 119.0 . .
C5 C6 H6 120.0 . .
C5 C6 C7 119.9(3) . .
C7 C6 H6 120.0 . .
C6 C7 H7 119.9 . .
C8 C7 C6 120.3(3) . .
C8 C7 H7 119.9 . .
C7 C8 H8 119.1 . .
C7 C8 C9 121.8(3) . .
C9 C8 H8 119.1 . .
C4 C9 C8 117.2(2) . .
C4 C9 C10 118.7(2) . .
C8 C9 C10 124.0(3) . .
C1 C10 C9 119.3(2) . .
C1 C10 C11 120.0(2) . .
C9 C10 C11 120.4(2) . .
N1 C11 C10 119.4(2) . .
N1 C11 H11 120.3 . .
C10 C11 H11 120.3 . .
O2 C12 N2 123.2(2) . .
O2 C12 C13 123.1(3) . .
N2 C12 C13 113.7(2) . .
C12 C13 H13A 109.2 . .
C12 C13 H13B 109.2 . .
H13A C13 H13B 107.9 . .
C14 C13 C12 111.9(2) . .
C14 C13 H13A 109.2 . .
C14 C13 H13B 109.2 . .
C19 C14 C13 120.30(19) . .
C19 C14 C15 120.0 . .
C15 C14 C13 119.70(19) . .
C14 C19 H19 120.0 . .
C14 C19 C18 120.0 . .
C18 C19 H19 120.0 . .
C19 C18 H18 120.0 . .
C19 C18 C17 120.0 . .
C17 C18 H18 120.0 . .
C18 C17 H17 120.0 . .
C16 C17 C18 120.0 . .
C16 C17 H17 120.0 . .
C17 C16 H16 120.0 . .
C15 C16 C17 120.0 . .
C15 C16 H16 120.0 . .
C14 C15 H15 120.0 . .
C16 C15 C14 120.0 . .
C16 C15 H15 120.0 . .

loop_
_geom_bond_atom_site_label_1
_geom_bond_atom_site_label_2
_geom_bond_distance
_geom_bond_site_symmetry_2
O1 H1 0.8200 .
O1 C1 1.315(3) .
O2 C12 1.198(3) .
N1 N2 1.334(3) .
N1 C11 1.247(3) .
N2 H2 0.8600 .
N2 C12 1.313(3) .
C1 C2 1.367(4) .
C1 C10 1.368(4) .
C2 H2A 0.9300 .
C2 C3 1.324(4) .
C3 H3 0.9300 .
C3 C4 1.387(4) .
C4 C5 1.371(4) .
C4 C9 1.393(4) .
C5 H5 0.9300 .
C5 C6 1.326(4) .
C6 H6 0.9300 .
C6 C7 1.361(4) .
C7 H7 0.9300 .
C7 C8 1.327(4) .
C8 H8 0.9300 .
C8 C9 1.394(4) .
C9 C10 1.400(4) .
C10 C11 1.405(3) .
C11 H11 0.9300 .
C12 C13 1.466(4) .
C13 H13A 0.9700 .
C13 H13B 0.9700 .
C13 C14 1.444(3) .
C14 C19 1.3900 .
C14 C15 1.3900 .
C19 H19 0.9300 .
C19 C18 1.3900 .
C18 H18 0.9300 .
C18 C17 1.3900 .
C17 H17 0.9300 .
C17 C16 1.3900 .
C16 H16 0.9300 .
C16 C15 1.3900 .
C15 H15 0.9300 .

loop_
_geom_torsion_atom_site_label_1
_geom_torsion_atom_site_label_2
_geom_torsion_atom_site_label_3
_geom_torsion_atom_site_label_4
_geom_torsion
_geom_torsion_site_symmetry_1
_geom_torsion_site_symmetry_2
_geom_torsion_site_symmetry_3
_geom_torsion_site_symmetry_4
O1 C1 C2 C3 -178.8(3) . . . .
O1 C1 C10 C9 -179.7(2) . . . .
O1 C1 C10 C11 5.7(4) . . . .
O2 C12 C13 C14 -29.4(4) . . . .
N1 N2 C12 O2 -9.4(4) . . . .
N1 N2 C12 C13 168.1(2) . . . .
N2 N1 C11 C10 171.4(2) . . . .
N2 C12 C13 C14 153.1(2) . . . .
C1 C2 C3 C4 -1.4(5) . . . .
C1 C10 C11 N1 -8.7(4) . . . .
C2 C1 C10 C9 1.1(4) . . . .
C2 C1 C10 C11 -173.5(3) . . . .
C2 C3 C4 C5 -179.8(3) . . . .
C2 C3 C4 C9 0.9(5) . . . .
C3 C4 C5 C6 -178.7(3) . . . .
C3 C4 C9 C8 179.9(3) . . . .
C3 C4 C9 C10 0.6(4) . . . .
C4 C5 C6 C7 -1.5(5) . . . .
C4 C9 C10 C1 -1.5(4) . . . .
C4 C9 C10 C11 173.0(2) . . . .
C5 C4 C9 C8 0.6(4) . . . .
C5 C4 C9 C10 -178.7(2) . . . .
C5 C6 C7 C8 1.1(5) . . . .
C6 C7 C8 C9 0.1(5) . . . .
C7 C8 C9 C4 -1.0(4) . . . .
C7 C8 C9 C10 178.3(3) . . . .
C8 C9 C10 C1 179.2(3) . . . .
C8 C9 C10 C11 -6.3(4) . . . .
C9 C4 C5 C6 0.6(4) . . . .
C9 C10 C11 N1 176.8(2) . . . .
C10 C1 C2 C3 0.4(5) . . . .
C11 N1 N2 C12 -174.2(2) . . . .
C12 C13 C14 C19 -71.7(3) . . . .
C12 C13 C14 C15 107.7(2) . . . .
C13 C14 C19 C18 179.4(2) . . . .
C13 C14 C15 C16 -179.4(2) . . . .
C14 C19 C18 C17 0.0 . . . .
C19 C14 C15 C16 0.0 . . . .
C19 C18 C17 C16 0.0 . . . .
C18 C17 C16 C15 0.0 . . . .
C17 C16 C15 C14 0.0 . . . .
C15 C14 C19 C18 0.0 . . . .
